data_7044729
loop_
_publ_author_name
'Yuan, Juan'
'Liu, Mei-Jiao'
'Liu, Cai-Ming'
'Kou, Hui-Zhong'

_publ_section_title
;
 Iron(III) complexes of 2-methyl-6-(pyrimidin-2-yl-hydrazonomethyl)-phenol
 as spin-crossover molecular materials
;
_journal_name_full 'Dalton Transactions'
_journal_paper_doi 10.1039/C7DT03233A
_journal_year 2017
_chemical_formula_moiety 'C24 H21 Fe N8 O2, Cl, C H4 O'
_chemical_formula_sum 'C25 H25 Cl Fe N8 O3'
_chemical_formula_weight 576.83
_chemical_name_systematic
;
 ?
;
_space_group_crystal_system triclinic
_space_group_IT_number 2
_space_group_name_Hall '-P 1'
_space_group_name_H-M_alt 'P -1'
_symmetry_space_group_name_Hall '-P 1'
_symmetry_space_group_name_H-M 'P -1'
_atom_sites_solution_hydrogens geom
_audit_creation_date 2017-06-05
_audit_creation_method
;
Olex2 1.2
(compiled 2017.03.28 svn.r3405 for OlexSys, GUI svn.r5337)
;
_audit_update_record
;
2017-08-13 deposited with the CCDC.
2017-11-09 downloaded from the CCDC.
;
_cell_angle_alpha 93.148(8)
_cell_angle_beta 97.862(9)
_cell_angle_gamma 105.387(8)
_cell_formula_units_Z 2
_cell_length_a 9.922(5)
_cell_length_b 11.751(6)
_cell_length_c 11.994(6)
_cell_measurement_reflns_used 2007
_cell_measurement_temperature 293(2)
_cell_measurement_theta_max 27.44
_cell_measurement_theta_min 3.05
_cell_volume 1329.5(12)
_computing_cell_refinement 'crystalstructure 3.6.0 (Rigaku, 2004)'
_computing_data_collection 'crystalstructure 3.6.0 (Rigaku, 2004)'
_computing_data_reduction 'crystalstructure 3.6.0 (Rigaku, 2004)'
_computing_molecular_graphics 'Olex2 (Dolomanov et al., 2009)'
_computing_publication_material 'Olex2 (Dolomanov et al., 2009)'
_computing_structure_refinement 'ShelXL (Sheldrick, 2015)'
_computing_structure_solution 'SHELXS-97 (Sheldrick, 1990)'
_diffrn_ambient_temperature 293(2)
_diffrn_measured_fraction_theta_full 0.944
_diffrn_measured_fraction_theta_max 0.969
_diffrn_measurement_device_type 'Rigaku R-AXIS RAPID IP'
_diffrn_measurement_method '\w scans'
_diffrn_radiation_monochromator graphite
_diffrn_radiation_type MoK\a
_diffrn_radiation_wavelength 0.71073
_diffrn_reflns_av_R_equivalents 0.1091
_diffrn_reflns_av_unetI/netI 0.1461
_diffrn_reflns_Laue_measured_fraction_full 0.944
_diffrn_reflns_Laue_measured_fraction_max 0.969
_diffrn_reflns_limit_h_max 11
_diffrn_reflns_limit_h_min -11
_diffrn_reflns_limit_k_max 13
_diffrn_reflns_limit_k_min -13
_diffrn_reflns_limit_l_max 14
_diffrn_reflns_limit_l_min -14
_diffrn_reflns_number 9644
_diffrn_reflns_point_group_measured_fraction_full 0.944
_diffrn_reflns_point_group_measured_fraction_max 0.969
_diffrn_reflns_theta_full 25.242
_diffrn_reflns_theta_max 25.000
_diffrn_reflns_theta_min 3.050
_exptl_absorpt_coefficient_mu 0.711
_exptl_absorpt_correction_T_max 1.000
_exptl_absorpt_correction_T_min 0.095
_exptl_absorpt_correction_type empirical
_exptl_crystal_colour brown
_exptl_crystal_density_diffrn 1.441
_exptl_crystal_description cube
_exptl_crystal_F_000 596
_exptl_crystal_size_max 0.3
_exptl_crystal_size_mid 0.1
_exptl_crystal_size_min 0.1
_refine_diff_density_max 1.080
_refine_diff_density_min -0.985
_refine_diff_density_rms 0.123
_refine_ls_extinction_coef 0.017(6)
_refine_ls_extinction_expression Fc^*^=kFc[1+0.001xFc^2^\l^3^/sin(2\q)]^-1/4^
_refine_ls_extinction_method SHELXL
_refine_ls_goodness_of_fit_ref 1.019
_refine_ls_hydrogen_treatment constr
_refine_ls_matrix_type full
_refine_ls_number_parameters 347
_refine_ls_number_reflns 4545
_refine_ls_number_restraints 0
_refine_ls_restrained_S_all 1.019
_refine_ls_R_factor_all 0.1927
_refine_ls_R_factor_gt 0.1124
_refine_ls_shift/su_max 0.000
_refine_ls_shift/su_mean 0.000
_refine_ls_structure_factor_coef Fsqd
_refine_ls_weighting_details
;
 w=1/[\s^2^(Fo^2^)+(0.1981P)^2^]
 where P=(Fo^2^+2Fc^2^)/3
;
_refine_ls_weighting_scheme calc
_refine_ls_wR_factor_gt 0.2726
_refine_ls_wR_factor_ref 0.3647
_reflns_Friedel_coverage 0.000
_reflns_number_gt 1797
_reflns_number_total 4545
_reflns_threshold_expression 'I > 2\s(I)'
_cod_data_source_file c7dt03233a2.cif
_cod_data_source_block 3
_cod_depositor_comments
;
The following automatic conversions were performed:

'_exptl_absorpt_correction_type' value 'Empirical' changed to
'empirical' according to
/home/data/users/saulius/crontab/automatic-downloads/rss-feeds/RSC/lib/dictionaries/cif_core.dic
dictionary named 'cif_core.dic' version 2.4.2 from 2011-04-26.

Automatic conversion script
Id: cif_fix_values 4973 2017-02-22 13:04:09Z antanas 
;
_cod_database_code 7044729
_shelxl_version_number 2013-2
_shelx_space_group_comment
;
The symmetry employed for this shelxl refinement is uniquely defined
by the following loop, which should always be used as a source of
symmetry information in preference to the above space-group names.
They are only intended as comments.
;
_olex2_refinement_description
;
1. Fixed Uiso
 At 1.2 times of:
  All C(H) groups, All N(H) groups
 At 1.5 times of:
  All C(H,H,H) groups, All O(H) groups
2.a Me refined with riding coordinates:
 C12(H12A,H12B,H12C)
2.b Aromatic/amide H refined with riding coordinates:
 C3(H3), C4(H4), C5(H5), C7(H7), C9(H9), C10(H10), C11(H11), C15(H15),
 C16(H16), C17(H17), C21(H21), C22(H22), C23(H23), N3(H3A), N7(H7A)
2.c Idealised Me refined as rotating group:
 C24(H24A,H24B,H24C), C25(H25A,H25B,H25C)
2.d Idealised tetrahedral OH refined as rotating group:
 O3(H3B)
;
_olex2_submission_special_instructions 'No special instructions were received'

loop_
_space_group_symop_operation_xyz
'x, y, z'
'-x, -y, -z'

loop_
_atom_site_label
_atom_site_type_symbol
_atom_site_fract_x
_atom_site_fract_y
_atom_site_fract_z
_atom_site_U_iso_or_equiv
_atom_site_adp_type
_atom_site_occupancy
_atom_site_site_symmetry_order
_atom_site_calc_flag
_atom_site_refinement_flags_posn
Fe1 Fe 0.12269(13) 0.27976(10) -0.26219(12) 0.0669(6) Uani 1 1 d .
Cl1 Cl -0.1032(3) 0.22563(19) 0.3557(2) 0.0804(9) Uani 1 1 d .
C1 C -0.0422(10) 0.1690(8) -0.0907(9) 0.069(3) Uani 1 1 d .
C2 C -0.1082(11) 0.1937(9) 0.0007(9) 0.080(3) Uani 1 1 d .
C3 C -0.2054(11) 0.1014(10) 0.0393(9) 0.084(3) Uani 1 1 d .
H3 H -0.2502 0.1177 0.0990 0.101 Uiso 1 1 calc R
C4 C -0.2366(11) -0.0137(10) -0.0092(10) 0.088(3) Uani 1 1 d .
H4 H -0.3029 -0.0737 0.0171 0.105 Uiso 1 1 calc R
C5 C -0.1696(11) -0.0394(8) -0.0962(10) 0.087(3) Uani 1 1 d .
H5 H -0.1878 -0.1176 -0.1262 0.104 Uiso 1 1 calc R
C6 C -0.0745(10) 0.0505(8) -0.1406(8) 0.068(2) Uani 1 1 d .
C7 C -0.0091(9) 0.0167(7) -0.2290(8) 0.064(2) Uani 1 1 d .
H7 H -0.0226 -0.0638 -0.2480 0.076 Uiso 1 1 calc R
C8 C 0.1842(9) 0.1245(8) -0.4417(8) 0.067(3) Uani 1 1 d .
C9 C 0.3003(10) 0.1637(9) -0.5934(10) 0.082(3) Uani 1 1 d .
H9 H 0.3457 0.1407 -0.6501 0.099 Uiso 1 1 calc R
C10 C 0.2942(10) 0.2790(9) -0.5819(10) 0.083(3) Uani 1 1 d .
H10 H 0.3307 0.3328 -0.6317 0.100 Uiso 1 1 calc R
C11 C 0.2329(10) 0.3121(8) -0.4953(8) 0.073(3) Uani 1 1 d .
H11 H 0.2271 0.3897 -0.4864 0.087 Uiso 1 1 calc R
C12 C -0.0696(10) 0.3180(9) 0.0561(9) 0.083(3) Uani 1 1 d .
H12A H -0.0016 0.3687 0.0178 0.124 Uiso 1 1 calc R
H12B H -0.0295 0.3194 0.1339 0.124 Uiso 1 1 calc R
H12C H -0.1528 0.3455 0.0520 0.124 Uiso 1 1 calc R
C13 C 0.4226(9) 0.4182(7) -0.1756(8) 0.065(2) Uani 1 1 d .
C14 C 0.5568(11) 0.4107(9) -0.1273(9) 0.078(3) Uani 1 1 d .
C15 C 0.6659(11) 0.5111(9) -0.0939(11) 0.099(4) Uani 1 1 d .
H15 H 0.7533 0.5044 -0.0603 0.119 Uiso 1 1 calc R
C16 C 0.6478(12) 0.6258(9) -0.1099(11) 0.100(4) Uani 1 1 d .
H16 H 0.7207 0.6940 -0.0841 0.119 Uiso 1 1 calc R
C17 C 0.5188(10) 0.6327(8) -0.1647(9) 0.080(3) Uani 1 1 d .
H17 H 0.5076 0.7067 -0.1801 0.096 Uiso 1 1 calc R
C18 C 0.4032(9) 0.5311(7) -0.1984(8) 0.066(2) Uani 1 1 d .
C19 C 0.2732(10) 0.5495(8) -0.2504(9) 0.074(3) Uani 1 1 d .
C20 C -0.0822(10) 0.4101(8) -0.3631(8) 0.071(3) Uani 1 1 d .
C21 C -0.3126(12) 0.3513(9) -0.4368(11) 0.098(4) Uani 1 1 d .
H21 H -0.3935 0.3685 -0.4717 0.117 Uiso 1 1 calc R
C22 C -0.3192(10) 0.2392(9) -0.4206(9) 0.077(3) Uani 1 1 d .
H22 H -0.4051 0.1810 -0.4381 0.093 Uiso 1 1 calc R
C23 C -0.2008(10) 0.2101(9) -0.3787(10) 0.079(3) Uani 1 1 d .
H23 H -0.2030 0.1310 -0.3734 0.095 Uiso 1 1 calc R
C24 C 0.5752(11) 0.2882(8) -0.1116(11) 0.103(4) Uani 1 1 d .
H24A H 0.5435 0.2394 -0.1821 0.154 Uiso 1 1 calc GR
H24B H 0.5204 0.2532 -0.0559 0.154 Uiso 1 1 calc GR
H24C H 0.6733 0.2945 -0.0868 0.154 Uiso 1 1 calc GR
C25 C -0.4664(13) 0.0101(10) 0.2589(13) 0.127(5) Uani 1 1 d .
H25A H -0.4801 -0.0274 0.3272 0.190 Uiso 1 1 calc GR
H25B H -0.3917 -0.0116 0.2275 0.190 Uiso 1 1 calc GR
H25C H -0.5523 -0.0153 0.2054 0.190 Uiso 1 1 calc GR
N1 N 0.1807(8) 0.2359(6) -0.4224(6) 0.065(2) Uani 1 1 d .
N2 N 0.0696(7) 0.0922(6) -0.2856(6) 0.063(2) Uani 1 1 d .
N3 N 0.1247(7) 0.0467(6) -0.3719(7) 0.068(2) Uani 1 1 d .
H3A H 0.1212 -0.0272 -0.3806 0.082 Uiso 1 1 calc R
N4 N 0.2425(8) 0.0814(7) -0.5250(7) 0.075(2) Uani 1 1 d .
N5 N -0.0778(7) 0.2974(6) -0.3441(6) 0.0621(19) Uani 1 1 d .
N6 N 0.1556(8) 0.4647(6) -0.2810(7) 0.066(2) Uani 1 1 d .
N7 N 0.0407(8) 0.4967(7) -0.3290(8) 0.081(3) Uani 1 1 d .
H7A H 0.0455 0.5698 -0.3375 0.097 Uiso 1 1 calc R
N8 N -0.1950(9) 0.4408(7) -0.4052(8) 0.088(3) Uani 1 1 d .
O1 O 0.0484(7) 0.2570(5) -0.1268(6) 0.0736(18) Uani 1 1 d .
O2 O 0.3161(6) 0.3213(5) -0.2024(5) 0.0690(17) Uani 1 1 d .
O3 O -0.4312(9) 0.1296(8) 0.2824(11) 0.132(3) Uani 1 1 d .
H3B H -0.3463 0.1543 0.3067 0.197 Uiso 1 1 calc GR

loop_
_atom_site_aniso_label
_atom_site_aniso_U_11
_atom_site_aniso_U_22
_atom_site_aniso_U_33
_atom_site_aniso_U_23
_atom_site_aniso_U_13
_atom_site_aniso_U_12
Fe1 0.0707(10) 0.0453(9) 0.0960(13) 0.0230(7) 0.0283(8) 0.0246(7)
Cl1 0.0932(19) 0.0520(14) 0.108(2) 0.0230(13) 0.0296(15) 0.0300(13)
C1 0.077(6) 0.054(6) 0.089(7) 0.019(5) 0.021(5) 0.033(5)
C2 0.086(7) 0.070(7) 0.092(8) 0.023(6) 0.020(6) 0.031(6)
C3 0.085(7) 0.090(8) 0.088(8) 0.030(6) 0.038(6) 0.027(6)
C4 0.081(7) 0.078(8) 0.101(9) 0.026(6) 0.024(7) 0.005(6)
C5 0.106(8) 0.043(5) 0.121(9) 0.029(5) 0.039(7) 0.023(6)
C6 0.070(6) 0.049(5) 0.091(7) 0.022(5) 0.026(5) 0.020(4)
C7 0.060(5) 0.039(4) 0.090(7) 0.016(4) 0.016(5) 0.006(4)
C8 0.067(6) 0.050(5) 0.093(8) 0.016(5) 0.022(5) 0.026(5)
C9 0.064(6) 0.088(8) 0.109(9) 0.029(6) 0.038(6) 0.028(6)
C10 0.075(7) 0.077(7) 0.108(9) 0.031(6) 0.034(6) 0.024(6)
C11 0.078(7) 0.069(6) 0.087(8) 0.028(5) 0.026(6) 0.036(5)
C12 0.066(6) 0.087(8) 0.098(8) 0.013(6) 0.033(6) 0.014(6)
C13 0.065(6) 0.044(5) 0.086(7) 0.016(4) 0.014(5) 0.012(4)
C14 0.080(7) 0.071(7) 0.087(8) 0.011(5) 0.000(6) 0.033(6)
C15 0.073(7) 0.063(7) 0.147(11) 0.023(6) -0.014(7) 0.008(6)
C16 0.085(8) 0.067(7) 0.133(10) 0.035(6) 0.011(7) -0.006(6)
C17 0.078(7) 0.060(6) 0.107(9) 0.030(5) 0.011(6) 0.025(5)
C18 0.063(6) 0.043(5) 0.086(7) 0.013(4) 0.019(5) 0.000(4)
C19 0.070(6) 0.057(6) 0.114(8) 0.036(5) 0.033(6) 0.033(5)
C20 0.081(7) 0.054(6) 0.086(7) 0.028(5) 0.013(5) 0.028(5)
C21 0.077(7) 0.069(7) 0.149(11) 0.028(7) 0.006(7) 0.028(6)
C22 0.057(6) 0.068(6) 0.108(8) 0.031(5) 0.019(5) 0.013(5)
C23 0.064(6) 0.057(6) 0.128(9) 0.037(6) 0.033(6) 0.021(5)
C24 0.077(7) 0.057(6) 0.182(13) 0.039(7) 0.024(7) 0.025(6)
C25 0.104(9) 0.068(8) 0.211(16) 0.031(8) 0.052(10) 0.012(7)
N1 0.080(5) 0.053(4) 0.074(5) 0.023(4) 0.022(4) 0.032(4)
N2 0.069(5) 0.042(4) 0.088(6) 0.017(4) 0.026(4) 0.026(4)
N3 0.075(5) 0.041(4) 0.094(6) 0.015(4) 0.028(4) 0.017(4)
N4 0.078(5) 0.064(5) 0.096(6) 0.005(4) 0.028(5) 0.033(4)
N5 0.060(4) 0.053(4) 0.082(5) 0.023(4) 0.030(4) 0.017(4)
N6 0.062(5) 0.052(4) 0.100(6) 0.028(4) 0.030(4) 0.028(4)
N7 0.072(5) 0.043(4) 0.137(8) 0.030(4) 0.022(5) 0.027(4)
N8 0.078(6) 0.053(5) 0.137(8) 0.030(5) -0.002(5) 0.029(5)
O1 0.090(5) 0.050(4) 0.091(5) 0.020(3) 0.037(4) 0.024(3)
O2 0.057(4) 0.042(3) 0.112(5) 0.015(3) 0.017(3) 0.016(3)
O3 0.094(6) 0.101(7) 0.203(11) 0.024(6) 0.026(7) 0.030(5)

loop_
_atom_type_symbol
_atom_type_description
_atom_type_scat_dispersion_real
_atom_type_scat_dispersion_imag
_atom_type_scat_source
C C 0.0033 0.0016 'International Tables Vol C Tables 4.2.6.8 and 6.1.1.4'
H H 0.0000 0.0000 'International Tables Vol C Tables 4.2.6.8 and 6.1.1.4'
Cl Cl 0.1484 0.1585 'International Tables Vol C Tables 4.2.6.8 and 6.1.1.4'
Fe Fe 0.3463 0.8444 'International Tables Vol C Tables 4.2.6.8 and 6.1.1.4'
N N 0.0061 0.0033 'International Tables Vol C Tables 4.2.6.8 and 6.1.1.4'
O O 0.0106 0.0060 'International Tables Vol C Tables 4.2.6.8 and 6.1.1.4'

loop_
_geom_angle_atom_site_label_1
_geom_angle_atom_site_label_2
_geom_angle_atom_site_label_3
_geom_angle
N1 Fe1 N5 91.4(3)
N2 Fe1 N1 73.7(3)
N2 Fe1 N5 96.6(3)
N2 Fe1 N6 166.1(3)
N6 Fe1 N1 95.7(3)
N6 Fe1 N5 74.3(3)
O1 Fe1 N1 158.8(3)
O1 Fe1 N2 85.2(3)
O1 Fe1 N5 89.7(3)
O1 Fe1 N6 104.9(3)
O1 Fe1 O2 98.7(3)
O2 Fe1 N1 87.4(3)
O2 Fe1 N2 102.8(2)
O2 Fe1 N5 159.4(2)
O2 Fe1 N6 85.4(3)
C2 C1 C6 119.3(8)
O1 C1 C2 118.5(9)
O1 C1 C6 122.1(8)
C1 C2 C12 119.2(9)
C3 C2 C1 119.1(10)
C3 C2 C12 121.7(10)
C2 C3 H3 119.3
C4 C3 C2 121.5(10)
C4 C3 H3 119.3
C3 C4 H4 120.1
C5 C4 C3 119.9(9)
C5 C4 H4 120.1
C4 C5 H5 119.5
C4 C5 C6 120.9(10)
C6 C5 H5 119.5
C5 C6 C1 119.2(9)
C5 C6 C7 117.5(9)
C7 C6 C1 123.3(8)
C6 C7 H7 118.2
N2 C7 C6 123.5(8)
N2 C7 H7 118.2
N1 C8 N3 116.9(8)
N1 C8 N4 126.2(8)
N3 C8 N4 116.9(8)
C10 C9 H9 118.7
N4 C9 H9 118.7
N4 C9 C10 122.6(9)
C9 C10 H10 121.1
C11 C10 C9 117.8(9)
C11 C10 H10 121.1
C10 C11 H11 119.1
N1 C11 C10 121.8(9)
N1 C11 H11 119.1
C2 C12 H12A 109.5
C2 C12 H12B 109.5
C2 C12 H12C 109.5
H12A C12 H12B 109.5
H12A C12 H12C 109.5
H12B C12 H12C 109.5
C14 C13 C18 119.4(9)
O2 C13 C14 120.4(8)
O2 C13 C18 120.2(8)
C13 C14 C24 117.6(9)
C15 C14 C13 120.8(9)
C15 C14 C24 121.6(9)
C14 C15 H15 119.4
C14 C15 C16 121.1(10)
C16 C15 H15 119.4
C15 C16 H16 121.0
C17 C16 C15 118.1(10)
C17 C16 H16 121.0
C16 C17 H17 118.9
C16 C17 C18 122.2(9)
C18 C17 H17 118.9
C13 C18 C19 124.5(8)
C17 C18 C13 118.2(9)
C17 C18 C19 117.2(8)
N6 C19 C18 124.2(8)
N7 C20 N5 115.7(8)
N8 C20 N5 125.5(9)
N8 C20 N7 118.6(8)
C22 C21 H21 118.4
C22 C21 N8 123.1(10)
N8 C21 H21 118.4
C21 C22 H22 120.1
C21 C22 C23 119.8(10)
C23 C22 H22 120.1
C22 C23 H23 120.2
C22 C23 N5 119.6(8)
N5 C23 H23 120.2
C14 C24 H24A 109.5
C14 C24 H24B 109.5
C14 C24 H24C 109.5
H24A C24 H24B 109.5
H24A C24 H24C 109.5
H24B C24 H24C 109.5
H25A C25 H25B 109.5
H25A C25 H25C 109.5
H25B C25 H25C 109.5
O3 C25 H25A 109.5
O3 C25 H25B 109.5
O3 C25 H25C 109.5
C8 N1 Fe1 115.4(6)
C8 N1 C11 117.1(8)
C11 N1 Fe1 126.7(7)
C7 N2 Fe1 127.5(6)
C7 N2 N3 117.4(7)
N3 N2 Fe1 115.1(5)
C8 N3 N2 116.3(7)
C8 N3 H3A 121.8
N2 N3 H3A 121.8
C8 N4 C9 114.4(8)
C20 N5 Fe1 115.9(6)
C23 N5 Fe1 128.1(6)
C23 N5 C20 116.0(8)
C19 N6 Fe1 127.1(6)
C19 N6 N7 117.1(7)
N7 N6 Fe1 115.8(6)
C20 N7 H7A 120.9
N6 N7 C20 118.2(7)
N6 N7 H7A 120.9
C20 N8 C21 115.6(8)
C1 O1 Fe1 134.2(7)
C13 O2 Fe1 138.5(5)
C25 O3 H3B 109.5

loop_
_geom_bond_atom_site_label_1
_geom_bond_atom_site_label_2
_geom_bond_distance
Fe1 N1 2.155(7)
Fe1 N2 2.119(6)
Fe1 N5 2.161(7)
Fe1 N6 2.139(7)
Fe1 O1 1.877(6)
Fe1 O2 1.877(6)
C1 C2 1.406(13)
C1 C6 1.421(12)
C1 O1 1.313(10)
C2 C3 1.393(13)
C2 C12 1.499(13)
C3 H3 0.9300
C3 C4 1.380(14)
C4 H4 0.9300
C4 C5 1.373(13)
C5 H5 0.9300
C5 C6 1.399(11)
C6 C7 1.409(12)
C7 H7 0.9300
C7 N2 1.304(10)
C8 N1 1.327(10)
C8 N3 1.349(10)
C8 N4 1.359(11)
C9 H9 0.9300
C9 C10 1.373(13)
C9 N4 1.364(12)
C10 H10 0.9300
C10 C11 1.362(12)
C11 H11 0.9300
C11 N1 1.341(10)
C12 H12A 0.9600
C12 H12B 0.9600
C12 H12C 0.9600
C13 C14 1.404(12)
C13 C18 1.426(11)
C13 O2 1.320(10)
C14 C15 1.370(13)
C14 C24 1.517(12)
C15 H15 0.9300
C15 C16 1.426(14)
C16 H16 0.9300
C16 C17 1.382(13)
C17 H17 0.9300
C17 C18 1.413(12)
C18 C19 1.429(12)
C19 N6 1.310(11)
C20 N5 1.368(10)
C20 N7 1.360(11)
C20 N8 1.310(11)
C21 H21 0.9300
C21 C22 1.328(13)
C21 N8 1.340(12)
C22 H22 0.9300
C22 C23 1.349(12)
C23 H23 0.9300
C23 N5 1.366(12)
C24 H24A 0.9600
C24 H24B 0.9600
C24 H24C 0.9600
C25 H25A 0.9600
C25 H25B 0.9600
C25 H25C 0.9600
C25 O3 1.357(12)
N2 N3 1.379(9)
N3 H3A 0.8600
N6 N7 1.358(9)
N7 H7A 0.8600
O3 H3B 0.8200

loop_
_geom_hbond_atom_site_label_D
_geom_hbond_atom_site_label_H
_geom_hbond_atom_site_label_A
_geom_hbond_distance_DH
_geom_hbond_distance_HA
_geom_hbond_distance_DA
_geom_hbond_angle_DHA
_geom_hbond_site_symmetry_A
C7 H7 Cl1 0.93 2.88 3.651(9) 141.6 2
C9 H9 O3 0.93 2.49 3.326(13) 149.4 1_654
C11 H11 N8 0.93 2.50 3.292(11) 142.7 2_564
C23 H23 N4 0.93 2.62 3.453(13) 148.7 2_554
N3 H3A Cl1 0.86 2.33 3.169(7) 165.2 2
N7 H7A Cl1 0.86 2.35 3.198(8) 169.6 2_565
